data_2200425
loop_
_publ_author_name
'Quach, Tan D.'
'Batey, Robert A.'
'Lough, Alan J.'

_publ_section_title
;
 Tetra-<i>n</i>-butylammonium phenyltrifluoroborate
;
_journal_issue 8
_journal_name_full 'Acta Crystallographica Section E'
_journal_page_first o688
_journal_page_last o689
_journal_paper_doi 10.1107/S1600536801010443
_journal_volume 57
_journal_year 2001
_chemical_formula_iupac 'C16 H36 N 1+, C6 H5 B F3 1-'
_chemical_formula_moiety 'C16 H36 N 1+, C6 H5 B F3 1-'
_chemical_formula_sum 'C22 H41 B F3 N'
_chemical_formula_weight 387.37
_chemical_name_systematic
;
 Tetra-n-butylammonium Phenyltrifluoroborate
;
_space_group_IT_number 60
_symmetry_cell_setting orthorhombic
_symmetry_space_group_name_Hall '-P 2n 2ab'
_symmetry_space_group_name_H-M 'P b c n'
_audit_creation_method SHELXL-97
_cell_angle_alpha 90.00
_cell_angle_beta 90.00
_cell_angle_gamma 90.00
_cell_formula_units_Z 8
_cell_length_a 13.5626(6)
_cell_length_b 17.1534(7)
_cell_length_c 20.3567(7)
_cell_measurement_reflns_used 20559
_cell_measurement_temperature 150.0(10)
_cell_measurement_theta_max 25.40
_cell_measurement_theta_min 2.55
_cell_volume 4735.9(3)
_computing_cell_refinement 'DENZO-SMN (Otwinowski & Minor, 1997)'
_computing_data_collection 'COLLECT (Nonius, 1997-2001)'
_computing_data_reduction DENZO-SMN
_computing_molecular_graphics SHELXTL
_computing_publication_material SHELXTL
_computing_structure_refinement SHELXTL
_computing_structure_solution 'SHELXTL (Sheldrick 1999)'
_diffrn_ambient_temperature 150.0(10)
_diffrn_detector_area_resol_mean 9
_diffrn_measured_fraction_theta_full .995
_diffrn_measured_fraction_theta_max .995
_diffrn_measurement_device_type 'Nonius KappaCCD'
_diffrn_measurement_method '\f scans, and \w scans with \f offsets'
_diffrn_radiation_monochromator graphite
_diffrn_radiation_source 'fine-focus sealed tube'
_diffrn_radiation_type MoK\a
_diffrn_radiation_wavelength .71073
_diffrn_reflns_av_R_equivalents .029
_diffrn_reflns_av_sigmaI/netI .0536
_diffrn_reflns_limit_h_max 16
_diffrn_reflns_limit_h_min -16
_diffrn_reflns_limit_k_max 20
_diffrn_reflns_limit_k_min -20
_diffrn_reflns_limit_l_max 24
_diffrn_reflns_limit_l_min -24
_diffrn_reflns_number 20559
_diffrn_reflns_theta_full 25.37
_diffrn_reflns_theta_max 25.37
_diffrn_reflns_theta_min 2.58
_diffrn_standards_decay_% 0
_diffrn_standards_number 0
_exptl_absorpt_coefficient_mu .078
_exptl_absorpt_correction_T_max .9741
_exptl_absorpt_correction_T_min .9696
_exptl_absorpt_correction_type multi-scan
_exptl_absorpt_process_details '(DENZO-SMN; Otwinowski & Minor, 1997)'
_exptl_crystal_colour colourless
_exptl_crystal_density_diffrn 1.087
_exptl_crystal_density_method 'not measured'
_exptl_crystal_description needle
_exptl_crystal_F_000 1696
_exptl_crystal_size_max .40
_exptl_crystal_size_mid .35
_exptl_crystal_size_min .34
_refine_diff_density_max .190
_refine_diff_density_min -.188
_refine_ls_extinction_coef none
_refine_ls_extinction_method none
_refine_ls_goodness_of_fit_ref 1.023
_refine_ls_hydrogen_treatment constr
_refine_ls_matrix_type full
_refine_ls_number_parameters 248
_refine_ls_number_reflns 4341
_refine_ls_number_restraints 0
_refine_ls_restrained_S_all 1.023
_refine_ls_R_factor_all .0928
_refine_ls_R_factor_gt .0513
_refine_ls_shift/su_max .002
_refine_ls_shift/su_mean .000
_refine_ls_structure_factor_coef Fsqd
_refine_ls_weighting_details 'calc w = 1/[\s^2^(Fo^2^)+(0.0564P)^2^+1.1252P] where P = (Fo^2^+2Fc^2^)/3'
_refine_ls_weighting_scheme calc
_refine_ls_wR_factor_ref .1299
_reflns_number_gt 2858
_reflns_number_total 4341
_reflns_threshold_expression I>2\s(I)
_cod_data_source_file cf6090.cif
_cod_data_source_block I
_cod_depositor_comments
;
The following automatic conversions were performed:
'_symmetry_cell_setting' value 'Orthorhombic' changed to 'orthorhombic'
according to '/home/saulius/struct/CIF-dictionaries/cif_core.dic'
dictionary named 'cif_core.dic' version 2.4.1 from 2010-06-29.

Automatic conversion script
Id: cif_fix_enum 1527 2010-12-29 10:47:43Z saulius 

The following automatic conversions were performed:

'_symmetry_cell_setting' value 'Orthorhombic' changed to
'orthorhombic' according to
/home/saulius/struct/CIF-dictionaries/cif_core.dic dictionary named
'cif_core.dic' version 2.4.1 from 2010-06-29.

Automatic conversion script
Id: cif_fix_values 1715 2011-07-08 13:25:40Z adriana 
;
_cod_database_code 2200425
_cod_database_fobs_code 2200425

loop_
_symmetry_equiv_pos_as_xyz
'x, y, z'
'-x+1/2, -y+1/2, z+1/2'
'-x, y, -z+1/2'
'x+1/2, -y+1/2, -z'
'-x, -y, -z'
'x-1/2, y-1/2, -z-1/2'
'x, -y, z-1/2'
'-x-1/2, y-1/2, z'

loop_
_atom_site_label
_atom_site_fract_x
_atom_site_fract_y
_atom_site_fract_z
_atom_site_U_iso_or_equiv
_atom_site_adp_type
_atom_site_calc_flag
_atom_site_refinement_flags
_atom_site_occupancy
_atom_site_disorder_assembly
_atom_site_disorder_group
_atom_site_type_symbol
F1 .59931(8) .57296(6) .92620(5) .0474(3) Uani d . 1 . . F
F2 .75843(9) .59224(6) .95963(5) .0508(3) Uani d . 1 . . F
F3 .65065(8) .69422(6) .95535(5) .0415(3) Uani d . 1 . . F
C1 .71260(14) .64185(10) .84841(9) .0343(5) Uani d . 1 . . C
C2 .64272(17) .64701(12) .79801(10) .0477(6) Uani d . 1 . . C
H2A .5755 .6374 .8083 .057 Uiso calc R 1 . . H
C3 .6668(2) .66524(14) .73437(11) .0594(7) Uani d . 1 . . C
H3A .6169 .6673 .7017 .071 Uiso calc R 1 . . H
C4 .7628(2) .68042(13) .71811(11) .0582(7) Uani d . 1 . . C
H4A .7794 .6948 .6744 .070 Uiso calc R 1 . . H
C5 .83502(18) .67485(13) .76501(12) .0558(6) Uani d . 1 . . C
H5A .9019 .6845 .7538 .067 Uiso calc R 1 . . H
C6 .80956(16) .65481(11) .82970(10) .0445(5) Uani d . 1 . . C
H6A .8603 .6500 .8616 .053 Uiso calc R 1 . . H
B1 .68074(17) .62465(13) .92269(11) .0370(5) Uani d . 1 . . B
N1 .65083(11) .35374(8) .95923(7) .0317(4) Uani d . 1 . . N
C7 .55031(14) .39006(11) .94591(9) .0352(5) Uani d . 1 . . C
H7A .5171 .3986 .9886 .042 Uiso calc R 1 . . H
H7B .5609 .4419 .9257 .042 Uiso calc R 1 . . H
C8 .48082(15) .34400(12) .90189(11) .0488(6) Uani d . 1 . . C
H8A .4598 .2958 .9247 .059 Uiso calc R 1 . . H
H8B .5156 .3288 .8611 .059 Uiso calc R 1 . . H
C9 .39061(15) .39282(14) .88469(11) .0522(6) Uani d . 1 . . C
H9A .3419 .3591 .8623 .063 Uiso calc R 1 . . H
H9B .3601 .4117 .9259 .063 Uiso calc R 1 . . H
C10 .41242(19) .46196(15) .84130(12) .0707(7) Uani d . 1 . . C
H10A .3506 .4881 .8297 .106 Uiso calc R 1 . . H
H10B .4455 .4442 .8012 .106 Uiso calc R 1 . . H
H10C .4553 .4985 .8648 .106 Uiso calc R 1 . . H
C11 .64050(15) .27316(10) .98920(9) .0362(5) Uani d . 1 . . C
H11A .6035 .2400 .9580 .043 Uiso calc R 1 . . H
H11B .7072 .2504 .9938 .043 Uiso calc R 1 . . H
C12 .58977(14) .26878(11) 1.05540(9) .0376(5) Uani d . 1 . . C
H12A .5254 .2959 1.0532 .045 Uiso calc R 1 . . H
H12B .6307 .2952 1.0889 .045 Uiso calc R 1 . . H
C13 .57400(17) .18434(12) 1.07489(11) .0522(6) Uani d . 1 . . C
H13A .5366 .1578 1.0396 .063 Uiso calc R 1 . . H
H13B .6390 .1584 1.0785 .063 Uiso calc R 1 . . H
C14 .51968(19) .17450(13) 1.13854(11) .0595(7) Uani d . 1 . . C
H14A .5085 .1189 1.1468 .089 Uiso calc R 1 . . H
H14B .4562 .2016 1.1360 .089 Uiso calc R 1 . . H
H14C .5589 .1966 1.1744 .089 Uiso calc R 1 . . H
C15 .70366(14) .40930(10) 1.00524(9) .0330(4) Uani d . 1 . . C
H15A .6640 .4143 1.0458 .040 Uiso calc R 1 . . H
H15B .7058 .4613 .9842 .040 Uiso calc R 1 . . H
C16 .80804(14) .38684(12) 1.02447(9) .0387(5) Uani d . 1 . . C
H16A .8502 .3848 .9848 .046 Uiso calc R 1 . . H
H16B .8079 .3345 1.0450 .046 Uiso calc R 1 . . H
C17 .84916(16) .44636(12) 1.07262(10) .0473(5) Uani d . 1 . . C
H17A .8059 .4486 1.1117 .057 Uiso calc R 1 . . H
H17B .8486 .4985 1.0517 .057 Uiso calc R 1 . . H
C18 .95382(17) .42737(15) 1.09446(12) .0637(7) Uani d . 1 . . C
H18A .9754 .4656 1.1272 .095 Uiso calc R 1 . . H
H18B .9981 .4292 1.0564 .095 Uiso calc R 1 . . H
H18C .9554 .3751 1.1138 .095 Uiso calc R 1 . . H
C19 .70862(15) .34332(10) .89591(9) .0349(5) Uani d . 1 . . C
H19A .7698 .3144 .9064 .042 Uiso calc R 1 . . H
H19B .6691 .3101 .8661 .042 Uiso calc R 1 . . H
C20 .73718(15) .41645(11) .85871(9) .0383(5) Uani d . 1 . . C
H20A .7891 .4449 .8831 .046 Uiso calc R 1 . . H
H20B .6792 .4511 .8543 .046 Uiso calc R 1 . . H
C21 .77516(15) .39356(11) .79091(9) .0407(5) Uani d . 1 . . C
H21A .8233 .3505 .7956 .049 Uiso calc R 1 . . H
H21B .7194 .3741 .7642 .049 Uiso calc R 1 . . H
C22 .82409(17) .46097(12) .75513(10) .0477(6) Uani d . 1 . . C
H22A .8425 .4444 .7107 .072 Uiso calc R 1 . . H
H22B .8833 .4771 .7792 .072 Uiso calc R 1 . . H
H22C .7780 .5049 .7525 .072 Uiso calc R 1 . . H

loop_
_atom_site_aniso_label
_atom_site_aniso_U_11
_atom_site_aniso_U_22
_atom_site_aniso_U_33
_atom_site_aniso_U_12
_atom_site_aniso_U_13
_atom_site_aniso_U_23
F1 .0499(7) .0383(6) .0540(7) -.0113(6) .0078(6) -.0029(5)
F2 .0560(8) .0495(7) .0470(7) .0081(6) -.0111(6) .0052(5)
F3 .0443(7) .0352(6) .0450(6) -.0030(5) .0054(5) -.0075(5)
C1 .0343(12) .0256(10) .0430(11) .0018(9) -.0019(9) -.0051(8)
C2 .0443(13) .0527(13) .0460(12) .0073(11) -.0022(11) .0017(10)
C3 .0674(18) .0640(16) .0468(14) .0106(13) -.0039(13) .0071(11)
C4 .082(2) .0487(14) .0439(13) -.0030(13) .0106(14) -.0008(11)
C5 .0507(15) .0514(14) .0654(16) -.0117(11) .0222(13) -.0180(12)
C6 .0390(13) .0423(12) .0522(13) -.0021(10) .0016(11) -.0150(10)
B1 .0363(13) .0321(12) .0426(12) -.0013(11) -.0024(11) -.0022(10)
N1 .0345(9) .0292(8) .0313(8) .0017(7) .0005(7) -.0029(6)
C7 .0327(11) .0350(11) .0378(10) .0042(9) -.0021(9) -.0003(9)
C8 .0441(13) .0467(12) .0556(13) -.0024(11) -.0109(11) -.0066(10)
C9 .0360(13) .0683(15) .0523(13) -.0014(11) -.0098(11) -.0015(12)
C10 .0569(16) .0831(18) .0722(17) .0013(14) -.0238(14) .0140(14)
C11 .0404(12) .0291(10) .0390(11) .0015(9) .0004(9) .0000(9)
C12 .0380(12) .0371(11) .0378(11) .0023(9) .0005(9) .0028(9)
C13 .0563(15) .0444(13) .0559(13) -.0035(11) .0094(12) .0061(10)
C14 .0649(17) .0516(14) .0619(15) -.0007(12) .0111(13) .0165(11)
C15 .0364(11) .0303(10) .0324(10) .0007(9) -.0008(9) -.0016(8)
C16 .0379(12) .0408(11) .0375(10) .0043(10) -.0023(9) -.0031(9)
C17 .0470(14) .0493(13) .0456(12) .0036(11) -.0089(10) -.0074(10)
C18 .0480(15) .0769(17) .0661(15) .0044(13) -.0167(13) -.0165(13)
C19 .0382(11) .0329(10) .0337(10) .0030(9) .0031(9) -.0047(8)
C20 .0455(13) .0355(11) .0338(10) .0020(10) .0020(9) -.0018(8)
C21 .0488(14) .0401(11) .0331(10) .0067(10) .0001(9) -.0011(9)
C22 .0531(14) .0530(13) .0370(11) .0048(11) .0067(10) .0030(10)

loop_
_atom_type_symbol
_atom_type_description
_atom_type_scat_dispersion_real
_atom_type_scat_dispersion_imag
_atom_type_scat_source
C C .0033 .0016 'International Tables Vol C Tables 4.2.6.8 and 6.1.1.4'
H H .0000 .0000 'International Tables Vol C Tables 4.2.6.8 and 6.1.1.4'
B B .0013 .0007 'International Tables Vol C Tables 4.2.6.8 and 6.1.1.4'
N N .0061 .0033 'International Tables Vol C Tables 4.2.6.8 and 6.1.1.4'
F F .0171 .0103 'International Tables Vol C Tables 4.2.6.8 and 6.1.1.4'

loop_
_geom_angle_atom_site_label_1
_geom_angle_atom_site_label_2
_geom_angle_atom_site_label_3
_geom_angle
C6 C1 C2 115.51(18)
C6 C1 B1 123.03(18)
C2 C1 B1 121.43(18)
C3 C2 C1 123.0(2)
C3 C2 H2A 118.5
C1 C2 H2A 118.5
C4 C3 C2 119.9(2)
C4 C3 H3A 120.1
C2 C3 H3A 120.1
C3 C4 C5 119.9(2)
C3 C4 H4A 120.1
C5 C4 H4A 120.1
C4 C5 C6 119.6(2)
C4 C5 H5A 120.2
C6 C5 H5A 120.2
C1 C6 C5 122.0(2)
C1 C6 H6A 119.0
C5 C6 H6A 119.0
F2 B1 F1 107.99(16)
F2 B1 F3 107.19(16)
F1 B1 F3 106.08(16)
F2 B1 C1 112.03(17)
F1 B1 C1 111.91(16)
F3 B1 C1 111.33(16)
C15 N1 C11 111.58(13)
C15 N1 C19 110.75(14)
C11 N1 C19 106.36(13)
C15 N1 C7 106.01(13)
C11 N1 C7 111.19(14)
C19 N1 C7 111.03(13)
C8 C7 N1 116.54(15)
C8 C7 H7A 108.2
N1 C7 H7A 108.2
C8 C7 H7B 108.2
N1 C7 H7B 108.2
H7A C7 H7B 107.3
C7 C8 C9 110.32(17)
C7 C8 H8A 109.6
C9 C8 H8A 109.6
C7 C8 H8B 109.6
C9 C8 H8B 109.6
H8A C8 H8B 108.1
C10 C9 C8 114.17(19)
C10 C9 H9A 108.7
C8 C9 H9A 108.7
C10 C9 H9B 108.7
C8 C9 H9B 108.7
H9A C9 H9B 107.6
C9 C10 H10A 109.5
C9 C10 H10B 109.5
H10A C10 H10B 109.5
C9 C10 H10C 109.5
H10A C10 H10C 109.5
H10B C10 H10C 109.5
C12 C11 N1 116.41(14)
C12 C11 H11A 108.2
N1 C11 H11A 108.2
C12 C11 H11B 108.2
N1 C11 H11B 108.2
H11A C11 H11B 107.3
C11 C12 C13 110.12(16)
C11 C12 H12A 109.6
C13 C12 H12A 109.6
C11 C12 H12B 109.6
C13 C12 H12B 109.6
H12A C12 H12B 108.2
C14 C13 C12 113.74(18)
C14 C13 H13A 108.8
C12 C13 H13A 108.8
C14 C13 H13B 108.8
C12 C13 H13B 108.8
H13A C13 H13B 107.7
C13 C14 H14A 109.5
C13 C14 H14B 109.5
H14A C14 H14B 109.5
C13 C14 H14C 109.5
H14A C14 H14C 109.5
H14B C14 H14C 109.5
N1 C15 C16 116.13(15)
N1 C15 H15A 108.3
C16 C15 H15A 108.3
N1 C15 H15B 108.3
C16 C15 H15B 108.3
H15A C15 H15B 107.4
C15 C16 C17 109.73(16)
C15 C16 H16A 109.7
C17 C16 H16A 109.7
C15 C16 H16B 109.7
C17 C16 H16B 109.7
H16A C16 H16B 108.2
C16 C17 C18 112.73(18)
C16 C17 H17A 109.0
C18 C17 H17A 109.0
C16 C17 H17B 109.0
C18 C17 H17B 109.0
H17A C17 H17B 107.8
C17 C18 H18A 109.5
C17 C18 H18B 109.5
H18A C18 H18B 109.5
C17 C18 H18C 109.5
H18A C18 H18C 109.5
H18B C18 H18C 109.5
C20 C19 N1 117.28(14)
C20 C19 H19A 108.0
N1 C19 H19A 108.0
C20 C19 H19B 108.0
N1 C19 H19B 108.0
H19A C19 H19B 107.2
C19 C20 C21 109.00(15)
C19 C20 H20A 109.9
C21 C20 H20A 109.9
C19 C20 H20B 109.9
C21 C20 H20B 109.9
H20A C20 H20B 108.3
C22 C21 C20 112.67(16)
C22 C21 H21A 109.1
C20 C21 H21A 109.1
C22 C21 H21B 109.1
C20 C21 H21B 109.1
H21A C21 H21B 107.8
C21 C22 H22A 109.5
C21 C22 H22B 109.5
H22A C22 H22B 109.5
C21 C22 H22C 109.5
H22A C22 H22C 109.5
H22B C22 H22C 109.5

loop_
_geom_bond_atom_site_label_1
_geom_bond_atom_site_label_2
_geom_bond_site_symmetry_2
_geom_bond_distance
_geom_bond_publ_flag
F1 B1 . 1.418(2) ?
F2 B1 . 1.409(3) ?
F3 B1 . 1.426(2) ?
C1 C6 . 1.387(3) ?
C1 C2 . 1.400(3) ?
C1 B1 . 1.600(3) y
C2 C3 . 1.372(3) ?
C2 H2A . .950 ?
C3 C4 . 1.368(3) ?
C3 H3A . .950 ?
C4 C5 . 1.371(3) ?
C4 H4A . .950 ?
C5 C6 . 1.404(3) ?
C5 H5A . .950 ?
C6 H6A . .950 ?
N1 C15 . 1.516(2) ?
N1 C11 . 1.517(2) ?
N1 C19 . 1.519(2) ?
N1 C7 . 1.523(2) ?
C7 C8 . 1.522(3) ?
C7 H7A . .990 ?
C7 H7B . .990 ?
C8 C9 . 1.523(3) ?
C8 H8A . .990 ?
C8 H8B . .990 ?
C9 C10 . 1.508(3) ?
C9 H9A . .990 ?
C9 H9B . .990 ?
C10 H10A . .980 ?
C10 H10B . .980 ?
C10 H10C . .980 ?
C11 C12 . 1.515(2) ?
C11 H11A . .990 ?
C11 H11B . .990 ?
C12 C13 . 1.517(3) ?
C12 H12A . .990 ?
C12 H12B . .990 ?
C13 C14 . 1.500(3) ?
C13 H13A . .990 ?
C13 H13B . .990 ?
C14 H14A . .980 ?
C14 H14B . .980 ?
C14 H14C . .980 ?
C15 C16 . 1.518(3) ?
C15 H15A . .990 ?
C15 H15B . .990 ?
C16 C17 . 1.521(3) ?
C16 H16A . .990 ?
C16 H16B . .990 ?
C17 C18 . 1.523(3) ?
C17 H17A . .990 ?
C17 H17B . .990 ?
C18 H18A . .980 ?
C18 H18B . .980 ?
C18 H18C . .980 ?
C19 C20 . 1.516(3) ?
C19 H19A . .990 ?
C19 H19B . .990 ?
C20 C21 . 1.525(3) ?
C20 H20A . .990 ?
C20 H20B . .990 ?
C21 C22 . 1.519(3) ?
C21 H21A . .990 ?
C21 H21B . .990 ?
C22 H22A . .980 ?
C22 H22B . .980 ?
C22 H22C . .980 ?

loop_
_geom_torsion_atom_site_label_1
_geom_torsion_atom_site_label_2
_geom_torsion_atom_site_label_3
_geom_torsion_atom_site_label_4
_geom_torsion
_geom_torsion_publ_flag
C7 C8 C9 C10 67.5(2) y
C11 C12 C13 C14 -177.23(19) y
C15 C16 C17 C18 179.70(18) y
C19 C20 C21 C22 -168.75(17) y

loop_
_cod_related_entry_id
_cod_related_entry_database
_cod_related_entry_code
1 ChemSpider 9444213
